data_7010339
loop_
_publ_author_name
'Connelly, Neil G.'
'Emslie, David J. H.'
'Geiger, William E.'
'Hayward, Owen D.'
'Linehan, Emma B.'
'Orpen, A. Guy'
'Quayle, Michael J.'
'Rieger, Philip H.'

_publ_section_title
;
 Redox-induced \k2--\k3 isomerisation in
 hydrotris(pyrazolyl)boratorhodium complexes: synthesis, structure and
 ESR spectroscopy of stabilised rhodium(II) species
;
_journal_issue 5
_journal_name_full 'Journal of the Chemical Society, Dalton Transactions'
_journal_page_first 670
_journal_paper_doi 10.1039/b008131k
_journal_year 2001
_chemical_formula_sum 'C57 H64 B Cl6 F6 N6 P3 Rh'
_chemical_formula_weight 1366.47
_chemical_name_systematic
; 
 ? 
;
_space_group_IT_number 2
_symmetry_cell_setting triclinic
_symmetry_space_group_name_Hall '-P 1'
_symmetry_space_group_name_H-M 'P -1'
_atom_sites_solution_hydrogens geom
_atom_sites_solution_primary direct
_atom_sites_solution_secondary difmap
_audit_creation_method SHELXL-97
_cell_angle_alpha 95.33(2)
_cell_angle_beta 102.693(19)
_cell_angle_gamma 107.102(16)
_cell_formula_units_Z 2
_cell_length_a 10.630(3)
_cell_length_b 17.590(4)
_cell_length_c 17.957(3)
_cell_measurement_reflns_used 101
_cell_measurement_temperature 173(2)
_cell_volume 3085.7(13)
_computing_cell_refinement 'SAINT (Siemens, 1995b)'
_computing_data_collection 'SMART (Siemens, 1995b)'
_computing_data_reduction 'SAINT (Siemens, 1995b)'
_computing_molecular_graphics 'SHELXL-97 (Sheldrick, 1997)'
_computing_publication_material 'SHELXL-97 (Sheldrick, 1997)'
_computing_structure_refinement 'SHELXL-97 (Sheldrick, 1997)'
_computing_structure_solution 'SHELXS-97 (Sheldrick, 1990)'
_diffrn_ambient_temperature 293(2)
_diffrn_measured_fraction_theta_full 0.981
_diffrn_measured_fraction_theta_max 0.981
_diffrn_measurement_device_type 'Siemens SMART CCD diffractometer'
_diffrn_measurement_method '\w rotation with narrow frames'
_diffrn_radiation_monochromator graphite
_diffrn_radiation_source 'fine-focus sealed tube'
_diffrn_radiation_type MoK\a
_diffrn_radiation_wavelength 0.71073
_diffrn_reflns_av_R_equivalents 0.1605
_diffrn_reflns_av_sigmaI/netI 0.3232
_diffrn_reflns_limit_h_max 12
_diffrn_reflns_limit_h_min -12
_diffrn_reflns_limit_k_max 20
_diffrn_reflns_limit_k_min -20
_diffrn_reflns_limit_l_max 21
_diffrn_reflns_limit_l_min -21
_diffrn_reflns_number 20832
_diffrn_reflns_theta_full 25.00
_diffrn_reflns_theta_max 25.00
_diffrn_reflns_theta_min 1.84
_exptl_absorpt_coefficient_mu 0.675
_exptl_absorpt_correction_T_max 0.949899
_exptl_absorpt_correction_T_min 0.453220
_exptl_absorpt_correction_type empirical
_exptl_absorpt_process_details 'SADABS, Sheldrick 1996'
_exptl_crystal_colour Purple
_exptl_crystal_density_diffrn 1.471
_exptl_crystal_density_method 'not measured'
_exptl_crystal_description Block
_exptl_crystal_F_000 1398
_exptl_crystal_size_max 0.2
_exptl_crystal_size_mid 0.2
_exptl_crystal_size_min 0.1
_refine_diff_density_max 0.877
_refine_diff_density_min -1.032
_refine_diff_density_rms 0.131
_refine_ls_extinction_coef 0.0015(3)
_refine_ls_extinction_expression Fc^*^=kFc[1+0.001xFc^2^\l^3^/sin(2\q)]^-1/4^
_refine_ls_extinction_method SHELXL
_refine_ls_goodness_of_fit_ref 0.931
_refine_ls_hydrogen_treatment mixed
_refine_ls_matrix_type full
_refine_ls_number_parameters 743
_refine_ls_number_reflns 10676
_refine_ls_number_restraints 8
_refine_ls_restrained_S_all 0.937
_refine_ls_R_factor_all 0.2341
_refine_ls_R_factor_gt 0.0919
_refine_ls_shift/su_max 0.001
_refine_ls_shift/su_mean 0.000
_refine_ls_structure_factor_coef Fsqd
_refine_ls_weighting_details 'calc w=1/[\s^2^(Fo^2^)+(0.0564P)^2^+0.0000P] where P=(Fo^2^+2Fc^2^)/3'
_refine_ls_weighting_scheme calc
_refine_ls_wR_factor_gt 0.1513
_refine_ls_wR_factor_ref 0.2058
_reflns_number_gt 4212
_reflns_number_total 10676
_reflns_threshold_expression >2sigma(I)
_cod_data_source_file b008131k.txt
_cod_data_source_block 8+[PF6]
_cod_depositor_comments
;
The following automatic conversions were performed:
'_symmetry_cell_setting' value 'Triclinic' changed to 'triclinic'
according to '/home/saulius/struct/CIF-dictionaries/cif_core.dic'
dictionary named 'cif_core.dic' version 2.4.1 from
2010-06-29.

'_exptl_absorpt_correction_type' value 'Empirical' changed to
'empirical' according to
'/home/saulius/struct/CIF-dictionaries/cif_core.dic' dictionary named
'cif_core.dic' version 2.4.1 from 2010-06-29.

Automatic conversion script
Id: cif_fix_enum 1527 2010-12-29 10:47:43Z saulius 
;
_cod_original_cell_volume 3085.7(12)
_cod_original_sg_symbol_H-M P-1
_cod_database_code 7010339

loop_
_symmetry_equiv_pos_as_xyz
'x, y, z'
'-x, -y, -z'

loop_
_atom_site_label
_atom_site_type_symbol
_atom_site_fract_x
_atom_site_fract_y
_atom_site_fract_z
_atom_site_U_iso_or_equiv
_atom_site_adp_type
_atom_site_occupancy
_atom_site_symmetry_multiplicity
_atom_site_calc_flag
_atom_site_refinement_flags
_atom_site_disorder_assembly
_atom_site_disorder_group
Rh1 Rh 0.56564(9) 0.79310(5) 0.73333(5) 0.0226(3) Uani 1 1 d . . .
P1 P 0.4620(3) 0.81556(17) 0.83159(17) 0.0268(8) Uani 1 1 d . . .
P2 P 0.4211(3) 0.66200(16) 0.67623(16) 0.0240(7) Uani 1 1 d . . .
N1 N 0.5587(9) 0.9422(5) 0.6594(5) 0.026(2) Uani 1 1 d . . .
N2 N 0.4683(8) 0.8688(5) 0.6656(5) 0.027(2) Uani 1 1 d . . .
N5 N 0.7318(9) 0.8793(5) 0.6325(5) 0.027(2) Uani 1 1 d . . .
N6 N 0.6873(8) 0.8009(5) 0.6496(5) 0.023(2) Uani 1 1 d . . .
N3 N 0.7754(9) 0.9564(5) 0.7629(5) 0.030(2) Uani 1 1 d . . .
N4 N 0.7398(9) 0.8887(5) 0.7951(5) 0.031(2) Uani 1 1 d . . .
C1 C 0.5569(12) 1.0655(6) 0.6014(7) 0.043(3) Uani 1 1 d . . .
H1A H 0.6248 1.0980 0.6466 0.064 Uiso 1 1 calc R . .
H1B H 0.4908 1.0919 0.5851 0.064 Uiso 1 1 calc R . .
H1C H 0.5994 1.0582 0.5605 0.064 Uiso 1 1 calc R . .
C2 C 0.4886(12) 0.9860(7) 0.6197(6) 0.030(3) Uani 1 1 d . . .
C3 C 0.3541(12) 0.9416(6) 0.6013(6) 0.030(3) Uani 1 1 d . . .
H3 H 0.2820 0.9569 0.5753 0.036 Uiso 1 1 calc R . .
C4 C 0.3440(11) 0.8693(6) 0.6285(6) 0.026(3) Uani 1 1 d . . .
C5 C 0.2184(10) 0.7985(6) 0.6172(6) 0.029(3) Uani 1 1 d . . .
H5A H 0.1942 0.7692 0.5655 0.044 Uiso 1 1 calc R . .
H5B H 0.1451 0.8170 0.6250 0.044 Uiso 1 1 calc R . .
H5C H 0.2353 0.7639 0.6538 0.044 Uiso 1 1 calc R . .
C6 C 0.8667(12) 0.9557(6) 0.5506(7) 0.047(4) Uani 1 1 d . . .
H6A H 0.8009 0.9825 0.5348 0.071 Uiso 1 1 calc R . .
H6B H 0.8986 0.9411 0.5070 0.071 Uiso 1 1 calc R . .
H6C H 0.9422 0.9913 0.5907 0.071 Uiso 1 1 calc R . .
C7 C 0.8022(10) 0.8817(6) 0.5802(6) 0.029(3) Uani 1 1 d . . .
C8 C 0.8138(11) 0.8056(7) 0.5616(7) 0.035(3) Uani 1 1 d . . .
H8 H 0.8608 0.7904 0.5280 0.042 Uiso 1 1 calc R . .
C9 C 0.7385(10) 0.7574(6) 0.6049(6) 0.023(3) Uani 1 1 d . . .
C10 C 0.7251(11) 0.6706(6) 0.6043(7) 0.035(3) Uani 1 1 d . . .
H10A H 0.8047 0.6662 0.6387 0.052 Uiso 1 1 calc R . .
H10B H 0.7160 0.6454 0.5527 0.052 Uiso 1 1 calc R . .
H10C H 0.6459 0.6442 0.6210 0.052 Uiso 1 1 calc R . .
C11 C 0.9454(12) 1.0935(6) 0.7944(7) 0.050(4) Uani 1 1 d . . .
H11A H 1.0066 1.1283 0.8407 0.076 Uiso 1 1 calc R . .
H11B H 0.8740 1.1152 0.7750 0.076 Uiso 1 1 calc R . .
H11C H 0.9945 1.0899 0.7560 0.076 Uiso 1 1 calc R . .
C12 C 0.8854(11) 1.0119(6) 0.8121(7) 0.032(3) Uani 1 1 d . . .
C13 C 0.9252(11) 0.9785(7) 0.8747(7) 0.037(3) Uani 1 1 d . . .
H13 H 1.0002 1.0024 0.9169 0.045 Uiso 1 1 calc R . .
C14 C 0.8324(11) 0.9022(7) 0.8634(7) 0.031(3) Uani 1 1 d . . .
C15 C 0.8348(11) 0.8392(7) 0.9126(6) 0.044(3) Uani 1 1 d . . .
H15A H 0.7482 0.8196 0.9243 0.067 Uiso 1 1 calc R . .
H15B H 0.9052 0.8617 0.9598 0.067 Uiso 1 1 calc R . .
H15C H 0.8525 0.7954 0.8854 0.067 Uiso 1 1 calc R . .
C16 C 0.2913(10) 0.8237(6) 0.8038(6) 0.023(3) Uani 1 1 d . . .
C17 C 0.1782(11) 0.7588(7) 0.7981(6) 0.033(3) Uani 1 1 d . . .
H17 H 0.1889 0.7100 0.8085 0.040 Uiso 1 1 calc R . .
C18 C 0.0496(11) 0.7643(7) 0.7774(7) 0.045(3) Uani 1 1 d . . .
H18 H -0.0248 0.7191 0.7744 0.054 Uiso 1 1 calc R . .
C19 C 0.0273(11) 0.8353(8) 0.7610(7) 0.045(4) Uani 1 1 d . . .
H19 H -0.0604 0.8380 0.7453 0.054 Uiso 1 1 calc R . .
C20 C 0.1408(12) 0.9018(7) 0.7689(6) 0.041(3) Uani 1 1 d . . .
H20 H 0.1286 0.9508 0.7604 0.050 Uiso 1 1 calc R . .
C21 C 0.2713(11) 0.8981(7) 0.7889(6) 0.032(3) Uani 1 1 d . . .
H21 H 0.3456 0.9436 0.7927 0.038 Uiso 1 1 calc R . .
C22 C 0.4452(11) 0.7452(6) 0.8979(6) 0.032(3) Uani 1 1 d . . .
C23 C 0.5123(10) 0.6880(7) 0.9002(6) 0.032(3) Uani 1 1 d . . .
H23 H 0.5668 0.6864 0.8665 0.039 Uiso 1 1 calc R . .
C24 C 0.5004(12) 0.6341(7) 0.9506(7) 0.046(3) Uani 1 1 d . . .
H24 H 0.5451 0.5959 0.9498 0.055 Uiso 1 1 calc R . .
C25 C 0.4243(13) 0.6358(8) 1.0016(8) 0.059(4) Uani 1 1 d . . .
H25 H 0.4182 0.5994 1.0360 0.071 Uiso 1 1 calc R . .
C26 C 0.3564(14) 0.6906(10) 1.0028(8) 0.069(5) Uani 1 1 d . . .
H26 H 0.3035 0.6911 1.0377 0.082 Uiso 1 1 calc R . .
C27 C 0.3663(12) 0.7462(8) 0.9515(7) 0.048(4) Uani 1 1 d . . .
H27 H 0.3208 0.7838 0.9528 0.057 Uiso 1 1 calc R . .
C28 C 0.5594(11) 0.9124(7) 0.8946(7) 0.032(3) Uani 1 1 d . . .
C29 C 0.6074(11) 0.9171(7) 0.9727(7) 0.039(3) Uani 1 1 d . . .
H29 H 0.5881 0.8702 0.9941 0.047 Uiso 1 1 calc R . .
C30 C 0.6846(13) 0.9904(9) 1.0209(9) 0.064(4) Uani 1 1 d . . .
H30 H 0.7135 0.9926 1.0741 0.076 Uiso 1 1 calc R . .
C31 C 0.7172(12) 1.0587(9) 0.9892(9) 0.062(5) Uani 1 1 d . . .
H31 H 0.7725 1.1072 1.0209 0.075 Uiso 1 1 calc R . .
C32 C 0.6700(11) 1.0576(7) 0.9112(8) 0.047(4) Uani 1 1 d . . .
H32 H 0.6888 1.1049 0.8904 0.056 Uiso 1 1 calc R . .
C33 C 0.5927(10) 0.9830(7) 0.8636(7) 0.036(3) Uani 1 1 d . . .
H33 H 0.5632 0.9808 0.8105 0.043 Uiso 1 1 calc R . .
C34 C 0.4022(10) 0.6422(6) 0.5735(6) 0.024(3) Uani 1 1 d . . .
C35 C 0.4123(10) 0.7045(6) 0.5297(6) 0.032(3) Uani 1 1 d . . .
H35 H 0.4309 0.7567 0.5552 0.039 Uiso 1 1 calc R . .
C36 C 0.3963(11) 0.6928(6) 0.4524(6) 0.035(3) Uani 1 1 d . . .
H36 H 0.3999 0.7356 0.4253 0.042 Uiso 1 1 calc R . .
C37 C 0.3742(12) 0.6158(7) 0.4137(7) 0.042(3) Uani 1 1 d . . .
H37 H 0.3657 0.6070 0.3606 0.050 Uiso 1 1 calc R . .
C38 C 0.3651(11) 0.5524(6) 0.4546(6) 0.032(3) Uani 1 1 d . . .
H38 H 0.3497 0.5009 0.4288 0.039 Uiso 1 1 calc R . .
C39 C 0.3784(10) 0.5647(6) 0.5318(6) 0.030(3) Uani 1 1 d . . .
H39 H 0.3717 0.5212 0.5582 0.036 Uiso 1 1 calc R . .
C40 C 0.2474(10) 0.6114(6) 0.6819(6) 0.026(3) Uani 1 1 d . . .
C41 C 0.2223(11) 0.5827(6) 0.7488(7) 0.032(3) Uani 1 1 d . . .
H41 H 0.2948 0.5908 0.7918 0.039 Uiso 1 1 calc R . .
C42 C 0.0903(12) 0.5421(7) 0.7521(7) 0.042(3) Uani 1 1 d . . .
H42 H 0.0757 0.5221 0.7967 0.051 Uiso 1 1 calc R . .
C43 C -0.0190(12) 0.5314(7) 0.6896(7) 0.042(3) Uani 1 1 d . . .
H43 H -0.1075 0.5048 0.6917 0.051 Uiso 1 1 calc R . .
C44 C 0.0059(11) 0.5608(7) 0.6241(7) 0.038(3) Uani 1 1 d . . .
H44 H -0.0669 0.5538 0.5815 0.046 Uiso 1 1 calc R . .
C45 C 0.1369(11) 0.6007(6) 0.6202(7) 0.032(3) Uani 1 1 d . . .
H45 H 0.1506 0.6205 0.5754 0.038 Uiso 1 1 calc R . .
C46 C 0.5075(10) 0.5936(6) 0.7185(5) 0.021(3) Uani 1 1 d . . .
C47 C 0.4423(11) 0.5133(6) 0.7123(6) 0.032(3) Uani 1 1 d . . .
H47 H 0.3519 0.4907 0.6837 0.039 Uiso 1 1 calc R . .
C48 C 0.5103(13) 0.4651(7) 0.7485(7) 0.043(3) Uani 1 1 d . . .
H48 H 0.4654 0.4102 0.7439 0.052 Uiso 1 1 calc R . .
C49 C 0.6442(13) 0.4982(8) 0.7914(7) 0.046(3) Uani 1 1 d . . .
H49 H 0.6894 0.4662 0.8168 0.055 Uiso 1 1 calc R . .
C50 C 0.7094(13) 0.5788(7) 0.7958(7) 0.043(3) Uani 1 1 d . . .
H50 H 0.8004 0.6017 0.8232 0.052 Uiso 1 1 calc R . .
C51 C 0.6395(11) 0.6264(6) 0.7595(6) 0.028(3) Uani 1 1 d . . .
H51 H 0.6839 0.6813 0.7633 0.033 Uiso 1 1 calc R . .
C61 C 0.9639(16) 0.7443(8) 0.3434(7) 0.075(5) Uani 1 1 d . . .
H61A H 0.8699 0.7435 0.3311 0.090 Uiso 1 1 calc R . .
H61B H 0.9973 0.7541 0.2979 0.090 Uiso 1 1 calc R . .
C62 C 0.9681(14) 0.6647(7) 0.3607(7) 0.058(4) Uani 1 1 d . . .
H62A H 1.0624 0.6660 0.3736 0.069 Uiso 1 1 calc R . .
H62B H 0.9200 0.6247 0.3144 0.069 Uiso 1 1 calc R . .
C63 C 0.8527(19) 0.5908(16) 0.0423(12) 0.28(2) Uani 1 1 d D C .
H63A H 0.9341 0.5793 0.0672 0.330 Uiso 1 1 calc R . .
H63B H 0.8071 0.5510 -0.0044 0.330 Uiso 1 1 calc R . .
C64 C 0.8900(19) 0.6641(17) 0.0222(13) 0.249(19) Uani 1 1 d D . .
H64A H 0.9265 0.7030 0.0699 0.299 Uiso 1 1 calc R A 1
H64B H 0.8072 0.6728 -0.0050 0.299 Uiso 1 1 calc R A 1
C65 C 0.6104(14) 0.8527(11) 0.2659(9) 0.122(7) Uani 1 1 d D D .
H65A H 0.5579 0.8092 0.2873 0.147 Uiso 1 1 calc R . .
H65B H 0.5677 0.8945 0.2660 0.147 Uiso 1 1 calc R . .
C66 C 0.599(2) 0.8234(12) 0.1899(11) 0.151(9) Uiso 1 1 d D . .
H66A H 0.6214 0.8700 0.1644 0.181 Uiso 1 1 calc R B 1
H66B H 0.5033 0.7940 0.1668 0.181 Uiso 1 1 calc R B 1
B1 B 0.7101(13) 0.9506(7) 0.6775(7) 0.029(3) Uani 1 1 d . . .
H1 H 0.7579 1.0000 0.6606 0.035 Uiso 1 1 calc R . .
P3 P 0.2209(4) 0.6992(2) 0.2107(2) 0.0426(9) Uani 1 1 d . . .
F1 F 0.1657(8) 0.6269(4) 0.2520(4) 0.074(2) Uani 1 1 d . . .
F2 F 0.3656(7) 0.6888(4) 0.2317(6) 0.101(3) Uani 1 1 d . . .
F3 F 0.2777(10) 0.7713(5) 0.1707(6) 0.125(4) Uani 1 1 d . . .
F4 F 0.0761(7) 0.7102(5) 0.1901(5) 0.081(3) Uani 1 1 d . . .
F5 F 0.1840(9) 0.6371(5) 0.1346(4) 0.091(3) Uani 1 1 d . . .
F6 F 0.2566(9) 0.7588(5) 0.2891(5) 0.097(3) Uani 1 1 d . . .
Cl1 Cl 1.0609(4) 0.82437(19) 0.4200(2) 0.0663(11) Uani 1 1 d . . .
Cl2 Cl 0.8978(4) 0.6343(2) 0.4359(2) 0.0736(12) Uani 1 1 d . . .
Cl3 Cl 0.7382(5) 0.5790(3) 0.1082(3) 0.135(2) Uani 1 1 d D . .
Cl4 Cl 1.0028(13) 0.6891(7) -0.0322(9) 0.074(6) Uani 0.41(2) 1 d PD C 1
Cl4' Cl 0.9920(17) 0.639(3) -0.0399(9) 0.50(3) Uani 0.59(2) 1 d PD C 2
Cl5 Cl 0.7692(5) 0.8913(3) 0.3268(3) 0.1120(18) Uani 1 1 d D . .
Cl6 Cl 0.6880(7) 0.7630(6) 0.1635(6) 0.102(5) Uani 0.555(13) 1 d PD D 1
Cl6' Cl 0.7038(13) 0.8502(12) 0.1381(7) 0.173(10) Uani 0.445(13) 1 d PD D 2

loop_
_atom_site_aniso_label
_atom_site_aniso_U_11
_atom_site_aniso_U_22
_atom_site_aniso_U_33
_atom_site_aniso_U_23
_atom_site_aniso_U_13
_atom_site_aniso_U_12
Rh1 0.0188(5) 0.0193(5) 0.0277(6) -0.0019(4) 0.0057(4) 0.0051(4)
P1 0.0233(17) 0.0283(18) 0.0282(18) -0.0025(14) 0.0071(14) 0.0096(15)
P2 0.0223(16) 0.0218(17) 0.0266(18) 0.0017(13) 0.0084(13) 0.0044(14)
N1 0.037(6) 0.013(5) 0.026(5) -0.001(4) 0.012(4) 0.003(5)
N2 0.011(5) 0.033(6) 0.037(6) 0.002(4) 0.015(4) 0.002(4)
N5 0.030(6) 0.018(5) 0.030(6) 0.002(4) 0.016(5) -0.001(5)
N6 0.023(5) 0.014(5) 0.033(6) 0.006(4) 0.013(4) 0.005(4)
N3 0.027(6) 0.019(5) 0.039(6) -0.009(5) 0.013(5) -0.001(5)
N4 0.027(6) 0.030(6) 0.027(6) -0.014(5) 0.003(5) 0.003(5)
C1 0.053(8) 0.027(7) 0.049(8) 0.014(6) 0.015(7) 0.011(7)
C2 0.040(8) 0.026(7) 0.024(7) 0.001(5) 0.016(6) 0.007(6)
C3 0.047(8) 0.021(7) 0.023(7) 0.003(5) 0.005(6) 0.013(6)
C4 0.032(7) 0.015(6) 0.029(7) -0.010(5) 0.009(5) 0.007(6)
C5 0.025(6) 0.030(7) 0.038(7) 0.002(5) 0.014(5) 0.013(6)
C6 0.058(9) 0.028(7) 0.053(9) 0.013(6) 0.034(7) -0.007(7)
C7 0.020(6) 0.025(7) 0.035(7) -0.006(6) 0.007(5) -0.002(6)
C8 0.028(7) 0.035(7) 0.050(8) 0.008(6) 0.028(6) 0.011(6)
C9 0.022(6) 0.017(6) 0.026(7) -0.006(5) 0.002(5) 0.007(5)
C10 0.027(7) 0.027(7) 0.055(8) 0.009(6) 0.024(6) 0.004(6)
C11 0.041(8) 0.016(7) 0.075(10) -0.003(7) 0.007(7) -0.011(6)
C12 0.021(7) 0.020(7) 0.049(8) -0.013(6) 0.011(6) 0.006(6)
C13 0.013(6) 0.035(8) 0.052(9) -0.010(6) -0.006(6) 0.005(6)
C14 0.021(6) 0.037(8) 0.036(8) -0.004(6) 0.009(6) 0.012(6)
C15 0.038(8) 0.052(9) 0.037(8) -0.013(7) 0.008(6) 0.012(7)
C16 0.023(6) 0.024(6) 0.021(6) -0.001(5) 0.008(5) 0.009(6)
C17 0.024(7) 0.027(7) 0.056(8) 0.009(6) 0.013(6) 0.014(6)
C18 0.021(7) 0.044(8) 0.062(9) -0.015(7) 0.008(6) 0.010(7)
C19 0.014(7) 0.060(9) 0.053(9) -0.020(7) 0.010(6) 0.006(7)
C20 0.042(8) 0.037(8) 0.038(8) -0.014(6) -0.007(6) 0.020(7)
C21 0.020(6) 0.041(8) 0.037(7) -0.003(6) 0.015(5) 0.011(6)
C22 0.027(7) 0.028(7) 0.036(8) -0.005(6) 0.000(6) 0.013(6)
C23 0.022(6) 0.045(8) 0.018(7) -0.005(6) -0.002(5) -0.001(6)
C24 0.043(8) 0.050(9) 0.051(9) 0.023(7) 0.018(7) 0.017(7)
C25 0.039(9) 0.070(11) 0.065(11) 0.036(9) 0.007(8) 0.010(8)
C26 0.052(10) 0.111(14) 0.046(10) 0.027(9) 0.018(8) 0.023(10)
C27 0.046(8) 0.074(10) 0.035(8) 0.007(7) 0.014(7) 0.037(8)
C28 0.027(7) 0.036(8) 0.032(7) -0.011(6) 0.008(6) 0.014(6)
C29 0.035(7) 0.042(8) 0.034(8) -0.018(6) 0.007(6) 0.009(6)
C30 0.040(9) 0.069(11) 0.061(11) -0.039(9) 0.009(8) 0.006(9)
C31 0.016(7) 0.059(11) 0.084(12) -0.048(9) 0.010(8) -0.011(8)
C32 0.027(7) 0.021(7) 0.081(11) -0.015(7) 0.016(7) -0.003(6)
C33 0.017(6) 0.044(8) 0.042(8) -0.005(7) 0.011(6) 0.006(6)
C34 0.020(6) 0.020(6) 0.032(7) 0.006(5) 0.014(5) 0.002(5)
C35 0.027(7) 0.029(7) 0.028(7) -0.015(6) -0.005(5) 0.006(6)
C36 0.037(7) 0.033(7) 0.028(7) 0.000(6) -0.002(6) 0.011(6)
C37 0.051(8) 0.041(8) 0.026(7) -0.005(6) 0.008(6) 0.008(7)
C38 0.039(7) 0.023(7) 0.027(7) -0.013(6) 0.004(6) 0.007(6)
C39 0.031(7) 0.017(6) 0.035(7) -0.009(5) 0.001(5) 0.008(5)
C40 0.027(6) 0.017(6) 0.036(7) 0.004(5) 0.018(6) 0.004(5)
C41 0.024(7) 0.024(7) 0.046(8) 0.006(6) 0.011(6) 0.002(6)
C42 0.050(9) 0.040(8) 0.045(8) 0.016(7) 0.035(7) 0.007(7)
C43 0.031(8) 0.032(8) 0.058(9) 0.003(7) 0.011(7) 0.003(6)
C44 0.020(7) 0.036(8) 0.046(8) 0.003(6) -0.003(6) 0.000(6)
C45 0.029(7) 0.019(6) 0.048(8) 0.014(6) 0.004(6) 0.009(6)
C46 0.017(6) 0.022(6) 0.015(6) -0.007(5) 0.002(5) -0.005(5)
C47 0.018(6) 0.026(7) 0.046(8) 0.001(6) 0.001(6) 0.002(6)
C48 0.057(9) 0.024(7) 0.057(9) 0.004(6) 0.028(7) 0.015(7)
C49 0.048(9) 0.060(10) 0.045(9) 0.014(7) 0.016(7) 0.037(8)
C50 0.045(8) 0.037(8) 0.048(8) 0.010(7) 0.013(7) 0.013(7)
C51 0.033(7) 0.023(6) 0.032(7) 0.008(5) 0.021(6) 0.007(6)
C61 0.112(13) 0.095(12) 0.042(9) 0.021(9) 0.034(9) 0.056(11)
C62 0.068(10) 0.045(9) 0.061(10) 0.011(7) 0.035(8) 0.006(8)
C63 0.089(17) 0.40(5) 0.15(2) 0.14(3) -0.063(16) -0.16(2)
C64 0.049(16) 0.46(6) 0.20(3) 0.14(3) -0.021(17) 0.03(3)
C65 0.093(14) 0.151(18) 0.076(13) -0.058(12) 0.022(11) -0.006(13)
B1 0.029(8) 0.021(7) 0.038(9) -0.001(6) 0.009(6) 0.011(7)
P3 0.048(2) 0.038(2) 0.045(2) 0.0117(18) 0.0173(18) 0.0118(19)
F1 0.082(6) 0.070(6) 0.084(6) 0.038(5) 0.045(5) 0.018(5)
F2 0.047(5) 0.046(5) 0.211(11) 0.031(6) 0.033(6) 0.013(4)
F3 0.154(9) 0.102(7) 0.195(11) 0.108(8) 0.118(9) 0.076(7)
F4 0.054(5) 0.084(6) 0.104(7) -0.001(5) 0.005(5) 0.036(5)
F5 0.132(8) 0.096(7) 0.055(6) -0.004(5) 0.022(5) 0.058(6)
F6 0.107(7) 0.075(6) 0.076(6) -0.030(5) -0.007(5) 0.016(6)
Cl1 0.084(3) 0.038(2) 0.069(3) 0.0048(19) 0.024(2) 0.007(2)
Cl2 0.085(3) 0.047(2) 0.082(3) 0.010(2) 0.041(2) -0.003(2)
Cl3 0.077(3) 0.156(5) 0.150(5) 0.087(4) 0.001(3) 0.008(4)
Cl4 0.043(7) 0.063(9) 0.108(11) 0.055(6) 0.012(7) 0.001(5)
Cl4' 0.101(12) 1.05(7) 0.134(15) 0.21(3) -0.049(10) -0.09(3)
Cl5 0.091(3) 0.121(4) 0.114(4) -0.027(3) 0.008(3) 0.049(3)
Cl6 0.056(5) 0.104(9) 0.110(8) -0.054(6) 0.008(5) 0.004(5)
Cl6' 0.113(10) 0.22(2) 0.098(10) 0.074(10) -0.026(8) -0.048(11)

loop_
_atom_type_symbol
_atom_type_description
_atom_type_scat_dispersion_real
_atom_type_scat_dispersion_imag
_atom_type_scat_source
C C 0.0033 0.0016 'International Tables Vol C Tables 4.2.6.8 and 6.1.1.4'
H H 0.0000 0.0000 'International Tables Vol C Tables 4.2.6.8 and 6.1.1.4'
B B 0.0013 0.0007 'International Tables Vol C Tables 4.2.6.8 and 6.1.1.4'
N N 0.0061 0.0033 'International Tables Vol C Tables 4.2.6.8 and 6.1.1.4'
F F 0.0171 0.0103 'International Tables Vol C Tables 4.2.6.8 and 6.1.1.4'
P P 0.1023 0.0942 'International Tables Vol C Tables 4.2.6.8 and 6.1.1.4'
Cl Cl 0.1484 0.1585 'International Tables Vol C Tables 4.2.6.8 and 6.1.1.4'
Rh Rh -1.1178 0.9187 'International Tables Vol C Tables 4.2.6.8 and 6.1.1.4'

loop_
_geom_angle_atom_site_label_1
_geom_angle_atom_site_label_2
_geom_angle_atom_site_label_3
_geom_angle
_geom_angle_site_symmetry_1
_geom_angle_site_symmetry_3
_geom_angle_publ_flag
N4 Rh1 N6 80.4(3) . . ?
N4 Rh1 N2 95.5(3) . . ?
N6 Rh1 N2 85.1(3) . . ?
N4 Rh1 P1 88.3(3) . . ?
N6 Rh1 P1 167.2(2) . . ?
N2 Rh1 P1 90.0(2) . . ?
N4 Rh1 P2 160.8(3) . . ?
N6 Rh1 P2 93.9(2) . . ?
N2 Rh1 P2 102.4(2) . . ?
P1 Rh1 P2 98.72(11) . . ?
N4 Rh1 B1 52.1(3) . . ?
N6 Rh1 B1 54.4(3) . . ?
N2 Rh1 B1 52.7(3) . . ?
P1 Rh1 B1 113.5(2) . . ?
P2 Rh1 B1 137.1(2) . . ?
C22 P1 C16 102.7(5) . . ?
C22 P1 C28 103.4(5) . . ?
C16 P1 C28 102.2(5) . . ?
C22 P1 Rh1 117.6(4) . . ?
C16 P1 Rh1 118.1(3) . . ?
C28 P1 Rh1 110.7(4) . . ?
C34 P2 C40 101.3(5) . . ?
C34 P2 C46 106.1(5) . . ?
C40 P2 C46 100.3(5) . . ?
C34 P2 Rh1 112.4(3) . . ?
C40 P2 Rh1 128.7(3) . . ?
C46 P2 Rh1 105.8(3) . . ?
C2 N1 N2 109.8(8) . . ?
C2 N1 B1 130.6(10) . . ?
N2 N1 B1 117.4(8) . . ?
C4 N2 N1 105.4(8) . . ?
C4 N2 Rh1 140.3(8) . . ?
N1 N2 Rh1 114.2(6) . . ?
C7 N5 N6 110.8(8) . . ?
C7 N5 B1 127.4(10) . . ?
N6 N5 B1 121.5(9) . . ?
C9 N6 N5 104.0(8) . . ?
C9 N6 Rh1 143.7(7) . . ?
N5 N6 Rh1 112.2(6) . . ?
C12 N3 N4 109.3(10) . . ?
C12 N3 B1 131.5(10) . . ?
N4 N3 B1 117.7(9) . . ?
C14 N4 N3 106.6(9) . . ?
C14 N4 Rh1 135.5(8) . . ?
N3 N4 Rh1 117.9(7) . . ?
C3 C2 N1 107.2(10) . . ?
C3 C2 C1 130.2(11) . . ?
N1 C2 C1 122.6(10) . . ?
C2 C3 C4 107.5(11) . . ?
N2 C4 C3 110.1(10) . . ?
N2 C4 C5 122.3(9) . . ?
C3 C4 C5 127.5(10) . . ?
N5 C7 C8 109.3(10) . . ?
N5 C7 C6 124.7(10) . . ?
C8 C7 C6 125.9(11) . . ?
C7 C8 C9 104.2(10) . . ?
N6 C9 C8 111.5(9) . . ?
N6 C9 C10 125.4(10) . . ?
C8 C9 C10 123.0(9) . . ?
N3 C12 C13 108.1(10) . . ?
N3 C12 C11 122.0(11) . . ?
C13 C12 C11 129.9(10) . . ?
C12 C13 C14 106.4(10) . . ?
N4 C14 C13 109.4(11) . . ?
N4 C14 C15 122.6(11) . . ?
C13 C14 C15 127.8(11) . . ?
C17 C16 C21 117.8(10) . . ?
C17 C16 P1 121.0(8) . . ?
C21 C16 P1 121.2(8) . . ?
C18 C17 C16 121.4(11) . . ?
C17 C18 C19 121.9(12) . . ?
C20 C19 C18 117.2(11) . . ?
C21 C20 C19 122.3(11) . . ?
C20 C21 C16 119.4(11) . . ?
C23 C22 C27 116.6(11) . . ?
C23 C22 P1 121.5(9) . . ?
C27 C22 P1 121.9(9) . . ?
C24 C23 C22 122.1(12) . . ?
C25 C24 C23 120.5(13) . . ?
C24 C25 C26 120.6(14) . . ?
C25 C26 C27 120.0(14) . . ?
C26 C27 C22 120.3(12) . . ?
C29 C28 C33 118.1(11) . . ?
C29 C28 P1 121.3(10) . . ?
C33 C28 P1 120.5(9) . . ?
C28 C29 C30 121.8(13) . . ?
C31 C30 C29 119.2(14) . . ?
C30 C31 C32 121.4(13) . . ?
C31 C32 C33 118.3(13) . . ?
C28 C33 C32 121.1(12) . . ?
C35 C34 C39 115.6(10) . . ?
C35 C34 P2 120.9(8) . . ?
C39 C34 P2 123.5(8) . . ?
C36 C35 C34 123.3(10) . . ?
C35 C36 C37 119.2(11) . . ?
C38 C37 C36 119.5(11) . . ?
C39 C38 C37 120.6(10) . . ?
C38 C39 C34 121.6(10) . . ?
C45 C40 C41 117.8(10) . . ?
C45 C40 P2 121.0(8) . . ?
C41 C40 P2 121.1(9) . . ?
C42 C41 C40 121.0(11) . . ?
C43 C42 C41 120.4(11) . . ?
C44 C43 C42 118.5(11) . . ?
C43 C44 C45 121.4(11) . . ?
C40 C45 C44 120.8(11) . . ?
C51 C46 C47 120.0(10) . . ?
C51 C46 P2 117.6(8) . . ?
C47 C46 P2 122.4(8) . . ?
C46 C47 C48 120.0(10) . . ?
C49 C48 C47 120.4(11) . . ?
C50 C49 C48 118.8(12) . . ?
C49 C50 C51 120.1(11) . . ?
C46 C51 C50 120.6(11) . . ?
C62 C61 Cl1 113.5(10) . . ?
C61 C62 Cl2 114.6(9) . . ?
C64 C63 Cl3 114.6(18) . . ?
C63 C64 Cl4 121.9(18) . . ?
C63 C64 Cl4' 94.9(17) . . ?
Cl4 C64 Cl4' 27.5(16) . . ?
C66 C65 Cl5 117.8(14) . . ?
C65 C66 Cl6' 129.5(19) . . ?
C65 C66 Cl6 123.3(16) . . ?
Cl6' C66 Cl6 58.1(8) . . ?
N3 B1 N1 113.7(9) . . ?
N3 B1 N5 108.2(9) . . ?
N1 B1 N5 110.7(9) . . ?
N3 B1 Rh1 70.9(6) . . ?
N1 B1 Rh1 73.5(6) . . ?
N5 B1 Rh1 71.5(6) . . ?
F3 P3 F1 179.1(6) . . ?
F3 P3 F5 92.3(6) . . ?
F1 P3 F5 88.3(5) . . ?
F3 P3 F2 89.5(5) . . ?
F1 P3 F2 89.8(5) . . ?
F5 P3 F2 88.6(5) . . ?
F3 P3 F4 90.4(5) . . ?
F1 P3 F4 90.3(5) . . ?
F5 P3 F4 91.9(5) . . ?
F2 P3 F4 179.5(5) . . ?
F3 P3 F6 90.1(5) . . ?
F1 P3 F6 89.4(5) . . ?
F5 P3 F6 177.7(5) . . ?
F2 P3 F6 91.2(5) . . ?
F4 P3 F6 88.4(5) . . ?

loop_
_geom_bond_atom_site_label_1
_geom_bond_atom_site_label_2
_geom_bond_distance
_geom_bond_site_symmetry_2
_geom_bond_publ_flag
Rh1 N4 2.099(9) . ?
Rh1 N6 2.177(8) . ?
Rh1 N2 2.210(9) . ?
Rh1 P1 2.337(3) . ?
Rh1 P2 2.348(3) . ?
Rh1 B1 3.119(14) . ?
P1 C22 1.794(12) . ?
P1 C16 1.825(10) . ?
P1 C28 1.829(11) . ?
P2 C34 1.801(10) . ?
P2 C40 1.829(11) . ?
P2 C46 1.839(11) . ?
N1 C2 1.365(12) . ?
N1 N2 1.396(10) . ?
N1 B1 1.529(14) . ?
N2 C4 1.346(12) . ?
N5 C7 1.319(12) . ?
N5 N6 1.407(10) . ?
N5 B1 1.530(14) . ?
N6 C9 1.360(12) . ?
N3 C12 1.347(12) . ?
N3 N4 1.362(11) . ?
N3 B1 1.519(14) . ?
N4 C14 1.344(13) . ?
C1 C2 1.479(13) . ?
C2 C3 1.361(14) . ?
C3 C4 1.387(13) . ?
C4 C5 1.493(13) . ?
C6 C7 1.488(14) . ?
C7 C8 1.397(14) . ?
C8 C9 1.400(14) . ?
C9 C10 1.491(12) . ?
C11 C12 1.486(14) . ?
C12 C13 1.360(14) . ?
C13 C14 1.378(14) . ?
C14 C15 1.483(14) . ?
C16 C17 1.370(13) . ?
C16 C21 1.425(13) . ?
C17 C18 1.370(14) . ?
C18 C19 1.383(15) . ?
C19 C20 1.381(14) . ?
C20 C21 1.377(14) . ?
C22 C23 1.393(14) . ?
C22 C27 1.411(14) . ?
C23 C24 1.369(14) . ?
C24 C25 1.352(16) . ?
C25 C26 1.365(18) . ?
C26 C27 1.401(16) . ?
C28 C29 1.368(14) . ?
C28 C33 1.391(14) . ?
C29 C30 1.393(15) . ?
C30 C31 1.364(18) . ?
C31 C32 1.377(18) . ?
C32 C33 1.405(14) . ?
C34 C35 1.400(13) . ?
C34 C39 1.416(13) . ?
C35 C36 1.350(14) . ?
C36 C37 1.393(14) . ?
C37 C38 1.382(14) . ?
C38 C39 1.353(13) . ?
C40 C45 1.380(13) . ?
C40 C41 1.393(14) . ?
C41 C42 1.392(14) . ?
C42 C43 1.380(15) . ?
C43 C44 1.375(15) . ?
C44 C45 1.383(14) . ?
C46 C51 1.354(13) . ?
C46 C47 1.360(13) . ?
C47 C48 1.386(14) . ?
C48 C49 1.380(15) . ?
C49 C50 1.369(15) . ?
C50 C51 1.391(14) . ?
C61 C62 1.474(15) . ?
C61 Cl1 1.761(14) . ?
C62 Cl2 1.735(12) . ?
C63 C64 1.341(18) . ?
C63 Cl3 1.858(17) . ?
C64 Cl4 1.694(18) . ?
C64 Cl4' 1.826(19) . ?
C65 C66 1.380(15) . ?
C65 Cl5 1.698(13) . ?
C66 Cl6' 1.599(15) . ?
C66 Cl6 1.715(15) . ?
P3 F3 1.549(8) . ?
P3 F1 1.563(7) . ?
P3 F5 1.564(8) . ?
P3 F2 1.570(8) . ?
P3 F4 1.576(8) . ?
P3 F6 1.576(8) . ?

loop_
_geom_torsion_atom_site_label_1
_geom_torsion_atom_site_label_2
_geom_torsion_atom_site_label_3
_geom_torsion_atom_site_label_4
_geom_torsion
_geom_torsion_site_symmetry_1
_geom_torsion_site_symmetry_2
_geom_torsion_site_symmetry_3
_geom_torsion_site_symmetry_4
_geom_torsion_publ_flag
Rh1 B1 N1 N2 -11.8(7) . . . . ?
N3 B1 N1 N2 -71.6(11) . . . . ?
N5 B1 N1 N2 50.5(12) . . . . ?
B1 N1 N2 C4 -164.6(9) . . . . ?
H1 B1 N1 N2 168.6 . . . . ?
